data_7212981
loop_
_publ_author_name
'Set\"al\"a, Harri'
'Pajunen, Aarne'
'Rummakko, Petteri'
'Sipil\"a, Jussi'
'Brunow, G\"osta'

_publ_section_title
;
 A novel type of spiro compound formed by oxidative cross coupling of
 methyl sinapate with a syringyl lignin model compound. A model system for
 the \b-1 pathway in lignin biosynthesis
;
_journal_issue 4
_journal_name_full 'Journal of the Chemical Society, Perkin Transactions 1'
_journal_page_first 461
_journal_paper_doi 10.1039/a808884e
_journal_year 1999
_chemical_formula_moiety 'C24 H28 O10'
_chemical_formula_sum 'C24 H28 O10'
_chemical_formula_weight 476.46
_chemical_name_systematic
; 
 ? 
;
_space_group_IT_number 14
_symmetry_cell_setting monoclinic
_symmetry_space_group_name_Hall '-P 2ybc'
_symmetry_space_group_name_H-M 'P 1 21/c 1'
_atom_sites_solution_hydrogens geom
_atom_sites_solution_primary direct
_atom_sites_solution_secondary difmap
_audit_creation_method SHELXL
_cell_angle_alpha 90.00
_cell_angle_beta 91.29(3)
_cell_angle_gamma 90.00
_cell_formula_units_Z 4
_cell_length_a 9.133(2)
_cell_length_b 10.921(2)
_cell_length_c 22.979(5)
_cell_measurement_temperature 193(2)
_cell_volume 2291.4(8)
_computing_cell_refinement TEXSAN
_computing_structure_refinement 'SHELXL-97 (Sheldrick, 1997)'
_computing_structure_solution 'SHELXTL/PC (Sheldrick, 1990)'
_diffrn_ambient_temperature 193(2)
_diffrn_measurement_device 'Rigaku AFC7S diffractometer'
_diffrn_measurement_method 2\q/\w
_diffrn_radiation_monochromator graphite
_diffrn_radiation_source 'fine-focus sealed tube'
_diffrn_radiation_type MoK\a
_diffrn_radiation_wavelength 0.71073
_diffrn_reflns_av_R_equivalents 0.0000
_diffrn_reflns_av_sigmaI/netI 0.1019
_diffrn_reflns_limit_h_max 10
_diffrn_reflns_limit_h_min -10
_diffrn_reflns_limit_k_max 12
_diffrn_reflns_limit_k_min 0
_diffrn_reflns_limit_l_max 27
_diffrn_reflns_limit_l_min 0
_diffrn_reflns_number 3165
_diffrn_reflns_theta_max 25.01
_diffrn_reflns_theta_min 2.57
_diffrn_standards_decay_% 0
_diffrn_standards_interval_count 200
_diffrn_standards_number 3
_exptl_absorpt_coefficient_mu 0.108
_exptl_absorpt_correction_type none
_exptl_crystal_colour colorless
_exptl_crystal_density_diffrn 1.381
_exptl_crystal_description prismatic
_exptl_crystal_F_000 1008
_exptl_crystal_size_max 0.40
_exptl_crystal_size_mid 0.37
_exptl_crystal_size_min 0.32
_refine_diff_density_max 0.617
_refine_diff_density_min -0.250
_refine_diff_density_rms 0.061
_refine_ls_extinction_method none
_refine_ls_goodness_of_fit_all 1.027
_refine_ls_goodness_of_fit_obs 1.243
_refine_ls_matrix_type full
_refine_ls_number_parameters 314
_refine_ls_number_reflns 3126
_refine_ls_number_restraints 0
_refine_ls_restrained_S_all 1.093
_refine_ls_restrained_S_obs 1.243
_refine_ls_R_factor_all 0.1433
_refine_ls_R_factor_obs 0.0762
_refine_ls_shift/esd_max 0.100
_refine_ls_shift/esd_mean 0.005
_refine_ls_structure_factor_coef Fsqd
_refine_ls_weighting_details 'w=1/[\s^2^(Fo^2^)+(0.0863P)^2^+0.0000P] where P=(Fo^2^+2Fc^2^)/3'
_refine_ls_weighting_scheme calc
_refine_ls_wR_factor_all 0.2004
_refine_ls_wR_factor_obs 0.1651
_reflns_number_observed 1774
_reflns_number_total 3165
_reflns_observed_criterion >2sigma(I)
_cod_data_source_file 808884esup1.cif
_cod_data_source_block se
_cod_depositor_comments
;
The following automatic conversions were performed:

'_refine_ls_weighting_scheme' value 'calc
w=1/[\s^2^(Fo^2^)+(0.0863P)^2^+0.0000P] where P=(Fo^2^+2Fc^2^)/3' was
changed to 'calc'. New tag '_refine_ls_weighting_details' was
created. The value of the new tag was set to
'w=1/[\s^2^(Fo^2^)+(0.0863P)^2^+0.0000P] where P=(Fo^2^+2Fc^2^)/3'.

Automatic conversion script
Id: cif_fix_values 3143 2015-03-26 13:38:13Z robertas 
;
_cod_database_code 7212981

loop_
_symmetry_equiv_pos_as_xyz
'x, y, z'
'-x, y+1/2, -z+1/2'
'-x, -y, -z'
'x, -y-1/2, z-1/2'

loop_
_atom_site_aniso_label
_atom_site_aniso_U_11
_atom_site_aniso_U_22
_atom_site_aniso_U_33
_atom_site_aniso_U_23
_atom_site_aniso_U_13
_atom_site_aniso_U_12
O1 0.058(3) 0.055(3) 0.078(3) 0.008(2) -0.013(2) 0.007(2)
O2 0.055(3) 0.038(2) 0.039(2) -0.004(2) -0.005(2) 0.010(2)
O3 0.051(3) 0.071(3) 0.048(3) 0.000(2) -0.010(2) 0.033(2)
O4 0.045(2) 0.051(2) 0.037(2) 0.000(2) -0.004(2) -0.001(2)
O5 0.087(4) 0.094(4) 0.065(3) 0.034(3) -0.022(3) 0.000(3)
O6 0.045(3) 0.052(3) 0.074(3) 0.013(2) -0.013(2) 0.001(2)
O7 0.055(3) 0.036(2) 0.065(3) -0.015(2) -0.025(2) 0.011(2)
O8 0.043(2) 0.036(2) 0.046(2) 0.001(2) -0.003(2) 0.014(2)
O9 0.060(3) 0.044(3) 0.072(3) 0.009(2) 0.011(3) 0.007(2)
O10 0.043(2) 0.041(2) 0.044(2) 0.003(2) -0.017(2) 0.010(2)
C1 0.037(4) 0.050(4) 0.088(5) -0.001(4) -0.002(3) 0.009(3)
C2 0.061(4) 0.044(4) 0.049(4) -0.005(3) -0.011(3) 0.013(3)
C3 0.050(4) 0.036(3) 0.050(4) -0.004(3) -0.020(3) 0.010(3)
C4 0.047(4) 0.032(3) 0.036(3) 0.001(3) -0.008(3) -0.006(3)
C5 0.043(3) 0.035(3) 0.035(3) 0.012(3) -0.006(3) -0.004(3)
C6 0.043(3) 0.026(3) 0.035(3) 0.005(2) -0.009(3) -0.003(3)
C7 0.058(4) 0.037(3) 0.039(3) -0.001(3) -0.014(3) 0.007(3)
C8 0.066(5) 0.042(4) 0.046(4) 0.002(3) -0.007(3) 0.009(3)
C9 0.047(4) 0.035(3) 0.049(4) -0.002(3) -0.013(3) -0.006(3)
C10 0.040(3) 0.021(3) 0.041(3) 0.004(2) -0.007(3) 0.003(2)
C11 0.045(3) 0.033(3) 0.035(3) 0.005(3) -0.009(3) 0.005(3)
C12 0.039(3) 0.024(3) 0.042(3) -0.001(2) -0.002(3) -0.001(3)
C13 0.036(3) 0.027(3) 0.041(3) 0.008(3) -0.003(3) 0.005(2)
C14 0.041(3) 0.027(3) 0.032(3) 0.007(2) -0.004(3) 0.003(3)
C15 0.036(3) 0.033(3) 0.038(3) -0.001(2) -0.008(3) -0.005(3)
C16 0.053(4) 0.063(4) 0.053(4) 0.016(3) 0.010(3) 0.025(4)
C17 0.068(4) 0.051(4) 0.051(4) -0.014(3) -0.016(3) 0.001(3)
C18 0.060(4) 0.054(4) 0.040(3) 0.001(3) 0.000(3) 0.006(3)
C19 0.038(4) 0.030(3) 0.062(4) 0.005(3) -0.009(3) 0.004(3)
C20 0.043(4) 0.078(5) 0.095(5) 0.008(4) 0.000(4) -0.001(4)
C21 0.067(4) 0.033(3) 0.050(4) -0.003(3) -0.016(3) -0.010(3)
C22 0.053(4) 0.030(3) 0.049(4) 0.008(3) -0.014(3) 0.001(3)
C23 0.079(5) 0.048(4) 0.088(5) 0.021(4) -0.010(4) 0.028(4)
C24 0.041(3) 0.047(4) 0.041(3) 0.007(3) -0.009(3) -0.007(3)

loop_
_atom_site_label
_atom_site_type_symbol
_atom_site_fract_x
_atom_site_fract_y
_atom_site_fract_z
_atom_site_U_iso_or_equiv
_atom_site_thermal_displace_type
_atom_site_occupancy
_atom_site_calc_flag
_atom_site_refinement_flags
O1 O 0.0445(5) 0.1803(4) 0.1314(2) 0.0638(13) Uani 1 d .
O2 O 0.4778(4) -0.1344(3) 0.1144(2) 0.0442(10) Uani 1 d .
O3 O 0.6124(4) -0.1048(4) 0.2164(2) 0.0568(12) Uani 1 d .
O4 O 0.4977(4) 0.0113(4) 0.30594(15) 0.0445(10) Uani 1 d .
O5 O 0.4390(5) 0.2935(5) 0.0762(2) 0.083(2) Uani 1 d .
O6 O 0.5435(5) 0.2330(4) 0.1587(2) 0.0574(12) Uani 1 d .
O7 O 0.1046(4) 0.7133(3) 0.1732(2) 0.0522(11) Uani 1 d .
O8 O -0.1238(4) 0.7381(3) 0.0993(2) 0.0417(10) Uani 1 d .
O9 O 0.0346(5) 0.8036(4) 0.0338(2) 0.0586(12) Uani 1 d .
O10 O -0.2144(4) 0.5570(3) 0.0325(2) 0.0429(10) Uani 1 d .
C1 C 0.0850(6) 0.1272(6) 0.1841(3) 0.058(2) Uani 1 d .
H1A H 0.0592(6) 0.1836(6) 0.2142(3) 0.070 Uiso 1 d R
C2 C 0.2608(7) 0.1237(5) 0.1817(3) 0.051(2) Uani 1 d .
C3 C 0.3102(6) 0.0286(5) 0.1387(2) 0.045(2) Uani 1 d .
H3A H 0.2583(6) 0.0214(5) 0.1021(2) 0.055 Uiso 1 d R
C4 C 0.4219(6) -0.0472(5) 0.1501(2) 0.0382(14) Uani 1 d .
C5 C 0.5019(6) -0.0467(5) 0.2075(2) 0.0378(14) Uani 1 d .
C6 C 0.4354(6) 0.0315(4) 0.2527(2) 0.0345(13) Uani 1 d .
C7 C 0.3287(6) 0.1095(5) 0.2407(2) 0.045(2) Uani 1 d .
H7A H 0.2926(6) 0.1596(5) 0.2715(2) 0.054 Uiso 1 d R
C8 C 0.2835(7) 0.2502(5) 0.1557(3) 0.052(2) Uani 1 d .
H8A H 0.2783(7) 0.3092(5) 0.1865(3) 0.062 Uiso 1 d R
C9 C 0.1563(6) 0.2747(5) 0.1137(2) 0.0440(15) Uani 1 d .
H9A H 0.1882(6) 0.2557(5) 0.0752(2) 0.053 Uiso 1 d R
C10 C 0.0864(6) 0.4007(4) 0.1128(2) 0.0339(13) Uani 1 d .
C11 C 0.1356(6) 0.4982(5) 0.1467(2) 0.0375(14) Uani 1 d .
H11A H 0.2166(6) 0.4875(5) 0.1736(2) 0.045 Uiso 1 d R
C12 C 0.0680(6) 0.6110(4) 0.1418(2) 0.0352(13) Uani 1 d .
C13 C -0.0485(6) 0.6264(5) 0.1033(2) 0.0346(13) Uani 1 d .
C14 C -0.0999(6) 0.5284(5) 0.0690(2) 0.0333(13) Uani 1 d .
C15 C -0.0327(5) 0.4162(5) 0.0744(2) 0.0357(13) Uani 1 d .
H15A H -0.0684(5) 0.3483(5) 0.0517(2) 0.043 Uiso 1 d R
C16 C 0.0132(7) 0.0115(6) 0.1964(3) 0.056(2) Uani 1 d .
H16A H -0.0932(7) 0.0232(9) 0.1955(16) 0.084 Uiso 1 calc R
H16B H 0.0447(32) -0.0176(18) 0.2351(7) 0.084 Uiso 1 calc R
H16C H 0.0396(33) -0.0491(11) 0.1670(10) 0.084 Uiso 1 calc R
C17 C 0.4107(7) -0.1479(6) 0.0579(2) 0.057(2) Uani 1 d .
H17A H 0.4637(26) -0.2099(26) 0.0358(6) 0.085 Uiso 1 calc R
H17B H 0.4137(38) -0.0695(11) 0.0372(7) 0.085 Uiso 1 calc R
H17C H 0.3086(14) -0.1736(34) 0.0619(2) 0.085 Uiso 1 calc R
C18 C 0.4300(7) 0.0718(5) 0.3541(2) 0.051(2) Uani 1 d .
H18A H 0.4765(28) 0.0443(26) 0.3906(3) 0.077 Uiso 1 calc R
H18B H 0.3255(11) 0.0517(27) 0.3541(10) 0.077 Uiso 1 calc R
H18C H 0.4421(35) 0.1606(6) 0.3502(9) 0.077 Uiso 1 calc R
C19 C 0.4290(6) 0.2627(5) 0.1270(3) 0.0435(15) Uani 1 d .
C20 C 0.6833(7) 0.2328(7) 0.1333(3) 0.072(2) Uani 1 d .
H20A H 0.7552(12) 0.1970(39) 0.1606(8) 0.108 Uiso 1 calc R
H20B H 0.7118(23) 0.3171(7) 0.1242(18) 0.108 Uiso 1 calc R
H20C H 0.6795(14) 0.1843(35) 0.0974(11) 0.108 Uiso 1 calc R
C21 C 0.2308(7) 0.7085(5) 0.2106(2) 0.050(2) Uani 1 d .
H21A H 0.2380(23) 0.7844(15) 0.2332(12) 0.075 Uiso 1 calc R
H21B H 0.3185(8) 0.6992(33) 0.1872(3) 0.075 Uiso 1 calc R
H21C H 0.2229(19) 0.6386(20) 0.2371(11) 0.075 Uiso 1 calc R
C22 C -0.0759(7) 0.8198(5) 0.0594(3) 0.044(2) Uani 1 d .
C23 C -0.1784(7) 0.9256(6) 0.0539(3) 0.072(2) Uani 1 d .
H23A H -0.1273(15) 0.9955(13) 0.0369(18) 0.108 Uiso 1 calc R
H23B H -0.2133(38) 0.9480(26) 0.0925(4) 0.108 Uiso 1 calc R
H23C H -0.2620(25) 0.9029(14) 0.0287(16) 0.108 Uiso 1 calc R
C24 C -0.2760(6) 0.4601(5) -0.0017(2) 0.0429(15) Uani 1 d .
H24A H -0.3449(28) 0.4940(6) -0.0308(10) 0.064 Uiso 1 calc R
H24B H -0.3277(31) 0.4031(17) 0.0236(3) 0.064 Uiso 1 calc R
H24C H -0.1976(7) 0.4164(19) -0.0215(11) 0.064 Uiso 1 calc R

loop_
_atom_type_symbol
_atom_type_description
_atom_type_scat_dispersion_real
_atom_type_scat_dispersion_imag
_atom_type_scat_source
C C 0.0033 0.0016 'International Tables Vol C Tables 4.2.6.8 and 6.1.1.4'
H H 0.0000 0.0000 'International Tables Vol C Tables 4.2.6.8 and 6.1.1.4'
O O 0.0106 0.0060 'International Tables Vol C Tables 4.2.6.8 and 6.1.1.4'

loop_
_geom_angle_atom_site_label_1
_geom_angle_atom_site_label_2
_geom_angle_atom_site_label_3
_geom_angle
C1 O1 C9 110.6(4)
C4 O2 C17 117.4(4)
C6 O4 C18 116.1(4)
C19 O6 C20 119.3(5)
C12 O7 C21 118.3(4)
C22 O8 C13 116.8(4)
C14 O10 C24 117.2(4)
O1 C1 C16 114.9(5)
O1 C1 C2 103.1(5)
C16 C1 C2 116.2(5)
C7 C2 C3 113.6(5)
C7 C2 C8 113.3(5)
C3 C2 C8 108.8(5)
C7 C2 C1 111.5(5)
C3 C2 C1 110.7(5)
C8 C2 C1 97.9(5)
C4 C3 C2 122.5(5)
C3 C4 O2 127.5(5)
C3 C4 C5 121.8(5)
O2 C4 C5 110.6(5)
O3 C5 C6 122.5(5)
O3 C5 C4 122.6(5)
C6 C5 C4 114.8(5)
C7 C6 O4 126.0(5)
C7 C6 C5 122.4(5)
O4 C6 C5 111.6(4)
C6 C7 C2 123.4(5)
C19 C8 C9 112.2(5)
C19 C8 C2 112.6(5)
C9 C8 C2 107.5(5)
O1 C9 C8 102.7(4)
O1 C9 C10 109.6(4)
C8 C9 C10 119.0(4)
C15 C10 C11 120.0(5)
C15 C10 C9 116.2(4)
C11 C10 C9 123.9(5)
C12 C11 C10 119.9(5)
O7 C12 C13 114.5(4)
O7 C12 C11 125.5(5)
C13 C12 C11 119.9(5)
C12 C13 C14 120.7(5)
C12 C13 O8 121.2(5)
C14 C13 O8 118.0(4)
O10 C14 C15 126.4(5)
O10 C14 C13 114.4(4)
C15 C14 C13 119.1(5)
C14 C15 C10 120.4(5)
O5 C19 O6 121.8(6)
O5 C19 C8 122.0(5)
O6 C19 C8 116.1(5)
O9 C22 O8 121.6(5)
O9 C22 C23 127.6(6)
O8 C22 C23 110.8(6)

loop_
_geom_bond_atom_site_label_1
_geom_bond_atom_site_label_2
_geom_bond_distance
O1 C1 1.385(7)
O1 C9 1.514(7)
O2 C4 1.364(6)
O2 C17 1.431(6)
O3 C5 1.206(6)
O4 C6 1.355(6)
O4 C18 1.440(6)
O5 C19 1.222(7)
O6 C19 1.301(6)
O6 C20 1.416(7)
O7 C12 1.368(6)
O7 C21 1.422(6)
O8 C22 1.358(7)
O8 C13 1.402(6)
O9 C22 1.193(7)
O10 C14 1.363(6)
O10 C24 1.427(6)
C1 C16 1.454(8)
C1 C2 1.608(8)
C2 C7 1.486(7)
C2 C3 1.509(8)
C2 C8 1.521(8)
C3 C4 1.335(7)
C4 C5 1.493(7)
C5 C6 1.485(7)
C6 C7 1.319(7)
C8 C19 1.503(9)
C8 C9 1.517(7)
C9 C10 1.517(7)
C10 C15 1.395(7)
C10 C11 1.388(7)
C11 C12 1.382(7)
C12 C13 1.379(7)
C13 C14 1.402(7)
C14 C15 1.375(7)
C22 C23 1.491(8)
